data_2210778
loop_
_publ_author_name
'Sepassi, Kia'
'Sanghvi, Tapan'
'Yalkowsky, Samuel H.'

_publ_section_title
;
 The besylate salt of carbendazim:
 2-(methoxycarbonylamino)benzimidazolium benzenesulfonate
;
_journal_coeditor_code SJ2108
_journal_issue 10
_journal_name_full 'Acta Crystallographica Section E'
_journal_page_first o4403
_journal_page_last o4404
_journal_paper_doi 10.1107/S1600536806035537
_journal_volume 62
_journal_year 2006
_chemical_formula_iupac 'C9 H10 N3 O2 +, C6 H5 O3 S -'
_chemical_formula_moiety 'C9 H10 N3 O2 +, C6 H5 O3 S -'
_chemical_formula_sum 'C15 H15 N3 O5 S'
_chemical_formula_weight 349.36
_chemical_melting_point 484
_chemical_name_common 'Carbendazim Besylate'
_chemical_name_systematic
;
2-(methoxycarbonylamino)benzimidazol-1-ium benzenesulfonate
;
_space_group_IT_number 2
_symmetry_cell_setting triclinic
_symmetry_space_group_name_Hall '-P 1'
_symmetry_space_group_name_H-M 'P -1'
_atom_sites_solution_hydrogens geom
_atom_sites_solution_primary direct
_atom_sites_solution_secondary difmap
_audit_creation_method SHELXL-97
_cell_angle_alpha 87.9448(12)
_cell_angle_beta 75.7679(12)
_cell_angle_gamma 74.9244(12)
_cell_formula_units_Z 2
_cell_length_a 9.0068(5)
_cell_length_b 9.3944(5)
_cell_length_c 9.6643(6)
_cell_measurement_reflns_used 624
_cell_measurement_temperature 170(2)
_cell_measurement_theta_max 27.68
_cell_measurement_theta_min 3.16
_cell_volume 765.01(8)
_computing_cell_refinement 'SAINT (Bruker, 2001)'
_computing_data_collection 'SMART (Bruker, 2001)'
_computing_data_reduction SAINT
_computing_molecular_graphics
;
ORTEP-3 for Windows (Farrugia, 1997) and
MERCURY (Version 1.4; Macrae <i>et al.</i>,  2006)
;
_computing_publication_material 'SHELXTL and local programs'
_computing_structure_refinement SHELXTL
_computing_structure_solution 'SHELXTL (Bruker, 2001)'
_diffrn_ambient_temperature 170(2)
_diffrn_measured_fraction_theta_full 0.988
_diffrn_measured_fraction_theta_max 0.988
_diffrn_measurement_device_type 'Bruker SMART 1K CCD'
_diffrn_measurement_method 'thin-slice \w'
_diffrn_radiation_monochromator graphite
_diffrn_radiation_source 'sealed tube'
_diffrn_radiation_type MoK\a
_diffrn_radiation_wavelength 0.71073
_diffrn_reflns_av_R_equivalents 0.0556
_diffrn_reflns_av_sigmaI/netI 0.0573
_diffrn_reflns_limit_h_max 11
_diffrn_reflns_limit_h_min -11
_diffrn_reflns_limit_k_max 12
_diffrn_reflns_limit_k_min -12
_diffrn_reflns_limit_l_max 12
_diffrn_reflns_limit_l_min -12
_diffrn_reflns_number 9724
_diffrn_reflns_theta_full 27.90
_diffrn_reflns_theta_max 27.90
_diffrn_reflns_theta_min 2.18
_diffrn_standards_number 0
_exptl_absorpt_coefficient_mu 0.244
_exptl_absorpt_correction_T_max 0.957
_exptl_absorpt_correction_T_min 0.909
_exptl_absorpt_correction_type multi-scan
_exptl_absorpt_process_details '(SADABS; Sheldrick, 2004)'
_exptl_crystal_colour colourless
_exptl_crystal_density_diffrn 1.517
_exptl_crystal_density_method 'not measured'
_exptl_crystal_description rod
_exptl_crystal_F_000 364
_exptl_crystal_size_max 0.39
_exptl_crystal_size_mid 0.35
_exptl_crystal_size_min 0.18
_refine_diff_density_max 0.366
_refine_diff_density_min -0.363
_refine_ls_extinction_method none
_refine_ls_goodness_of_fit_ref 0.971
_refine_ls_hydrogen_treatment constr
_refine_ls_matrix_type full
_refine_ls_number_parameters 217
_refine_ls_number_reflns 3619
_refine_ls_number_restraints 0
_refine_ls_restrained_S_all 0.971
_refine_ls_R_factor_all 0.0509
_refine_ls_R_factor_gt 0.0369
_refine_ls_shift/su_max 0.000
_refine_ls_shift/su_mean 0.000
_refine_ls_structure_factor_coef Fsqd
_refine_ls_weighting_details 'calc w=1/[\s^2^(Fo^2^)+(0.0479P)^2^] where P=(Fo^2^+2Fc^2^)/3'
_refine_ls_weighting_scheme calc
_refine_ls_wR_factor_gt 0.0902
_refine_ls_wR_factor_ref 0.0937
_reflns_number_gt 2821
_reflns_number_total 3619
_reflns_threshold_expression I>2\s(I)
_cod_data_source_file sj2108.cif
_cod_data_source_block I
_cod_database_code 2210778
_cod_database_fobs_code 2210778

loop_
_symmetry_equiv_pos_as_xyz
'x, y, z'
'-x, -y, -z'

loop_
_atom_site_type_symbol
_atom_site_label
_atom_site_fract_x
_atom_site_fract_y
_atom_site_fract_z
_atom_site_U_iso_or_equiv
_atom_site_adp_type
_atom_site_calc_flag
_atom_site_refinement_flags
_atom_site_occupancy
S S18 0.30075(5) 0.89028(4) 0.64473(4) 0.02015(12) Uani d . 1
O O2 0.46564(13) 0.23489(12) 0.90494(12) 0.0250(3) Uani d . 1
O O4 0.39144(16) 0.46400(12) 0.82264(13) 0.0347(3) Uani d . 1
O O15 0.38148(13) 0.73511(11) 0.62002(12) 0.0266(3) Uani d . 1
O O16 0.37231(13) 0.96627(11) 0.72916(12) 0.0251(3) Uani d . 1
O O17 0.27961(13) 0.96742(12) 0.51408(12) 0.0251(3) Uani d . 1
N N5 0.37490(16) 0.26074(14) 0.71035(14) 0.0220(3) Uani d . 1
H H5A 0.3905 0.1644 0.7134 0.026 Uiso calc R 1
N N7 0.25973(15) 0.26872(13) 0.51445(13) 0.0207(3) Uani d . 1
H H7A 0.2554 0.1762 0.5158 0.025 Uiso calc R 1
N N14 0.30559(15) 0.47386(13) 0.57144(14) 0.0203(3) Uani d . 1
H H14A 0.3353 0.5372 0.6165 0.024 Uiso calc R 1
C C1 0.5056(2) 0.29620(19) 1.02278(18) 0.0300(4) Uani d . 1
H H1A 0.5451 0.2163 1.0830 0.045 Uiso calc R 1
H H1B 0.4108 0.3655 1.0797 0.045 Uiso calc R 1
H H1C 0.5877 0.3481 0.9850 0.045 Uiso calc R 1
C C3 0.41015(18) 0.33300(17) 0.81486(17) 0.0216(3) Uani d . 1
C C6 0.31710(18) 0.33287(16) 0.60324(17) 0.0197(3) Uani d . 1
C C8 0.20797(18) 0.37345(16) 0.41949(17) 0.0206(3) Uani d . 1
C C9 0.1336(2) 0.36654(18) 0.31141(18) 0.0266(4) Uani d . 1
H H9A 0.1101 0.2785 0.2892 0.032 Uiso calc R 1
C C10 0.0953(2) 0.49433(18) 0.23728(18) 0.0290(4) Uani d . 1
H H10A 0.0441 0.4941 0.1623 0.035 Uiso calc R 1
C C11 0.1303(2) 0.62345(18) 0.27039(18) 0.0283(4) Uani d . 1
H H11A 0.1045 0.7083 0.2157 0.034 Uiso calc R 1
C C12 0.20109(19) 0.63165(17) 0.38005(17) 0.0252(4) Uani d . 1
H H12A 0.2231 0.7202 0.4032 0.030 Uiso calc R 1
C C13 0.23849(18) 0.50410(17) 0.45462(17) 0.0204(3) Uani d . 1
C C19 0.10700(18) 0.89965(16) 0.75006(17) 0.0202(3) Uani d . 1
C C20 0.0868(2) 0.82036(18) 0.87467(18) 0.0262(4) Uani d . 1
H H20A 0.1756 0.7552 0.8996 0.031 Uiso calc R 1
C C21 -0.0640(2) 0.8373(2) 0.96187(18) 0.0307(4) Uani d . 1
H H21A -0.0783 0.7843 1.0476 0.037 Uiso calc R 1
C C22 -0.1940(2) 0.93046(18) 0.92566(18) 0.0295(4) Uani d . 1
H H22A -0.2967 0.9434 0.9875 0.035 Uiso calc R 1
C C23 -0.1743(2) 1.00496(18) 0.79890(18) 0.0293(4) Uani d . 1
H H23A -0.2640 1.0661 0.7719 0.035 Uiso calc R 1
C C24 -0.02373(19) 0.99034(17) 0.71151(18) 0.0247(4) Uani d . 1
H H24A -0.0101 1.0424 0.6252 0.030 Uiso calc R 1

loop_
_atom_site_aniso_label
_atom_site_aniso_U_11
_atom_site_aniso_U_22
_atom_site_aniso_U_33
_atom_site_aniso_U_12
_atom_site_aniso_U_13
_atom_site_aniso_U_23
S18 0.0259(2) 0.0140(2) 0.0219(2) -0.00808(15) -0.00547(16) 0.00170(15)
O2 0.0322(6) 0.0191(6) 0.0273(6) -0.0064(5) -0.0144(5) 0.0035(5)
O4 0.0578(8) 0.0169(6) 0.0386(7) -0.0111(6) -0.0274(7) 0.0034(5)
O15 0.0291(6) 0.0144(6) 0.0349(7) -0.0066(5) -0.0042(5) -0.0008(5)
O16 0.0336(6) 0.0189(6) 0.0278(6) -0.0121(5) -0.0112(5) 0.0020(5)
O17 0.0339(6) 0.0211(6) 0.0216(6) -0.0112(5) -0.0051(5) 0.0041(5)
N5 0.0323(7) 0.0122(6) 0.0237(7) -0.0071(5) -0.0103(6) 0.0029(5)
N7 0.0279(7) 0.0137(6) 0.0233(7) -0.0092(5) -0.0075(6) 0.0024(5)
N14 0.0268(7) 0.0141(6) 0.0231(7) -0.0083(5) -0.0087(6) 0.0011(5)
C1 0.0366(10) 0.0294(9) 0.0281(9) -0.0079(8) -0.0161(8) 0.0005(7)
C3 0.0238(8) 0.0189(8) 0.0237(9) -0.0073(7) -0.0072(7) 0.0030(7)
C6 0.0209(8) 0.0154(7) 0.0222(8) -0.0059(6) -0.0031(6) 0.0000(6)
C8 0.0229(8) 0.0166(8) 0.0210(8) -0.0050(6) -0.0033(6) 0.0007(6)
C9 0.0327(9) 0.0231(8) 0.0264(9) -0.0104(7) -0.0080(7) -0.0022(7)
C10 0.0350(10) 0.0298(9) 0.0245(9) -0.0069(8) -0.0133(8) 0.0004(7)
C11 0.0370(10) 0.0212(8) 0.0262(9) -0.0046(7) -0.0103(8) 0.0045(7)
C12 0.0327(9) 0.0161(8) 0.0270(9) -0.0067(7) -0.0075(7) 0.0024(7)
C13 0.0227(8) 0.0182(8) 0.0205(8) -0.0057(6) -0.0051(6) -0.0003(6)
C19 0.0265(8) 0.0148(7) 0.0212(8) -0.0089(6) -0.0057(6) -0.0014(6)
C20 0.0325(9) 0.0269(9) 0.0250(9) -0.0130(7) -0.0129(7) 0.0063(7)
C21 0.0424(10) 0.0365(10) 0.0205(9) -0.0221(9) -0.0092(8) 0.0061(8)
C22 0.0311(9) 0.0276(9) 0.0293(9) -0.0133(8) 0.0011(7) -0.0076(7)
C23 0.0287(9) 0.0211(8) 0.0350(10) -0.0028(7) -0.0056(8) -0.0014(7)
C24 0.0325(9) 0.0165(8) 0.0235(9) -0.0050(7) -0.0059(7) 0.0037(6)

loop_
_atom_type_symbol
_atom_type_description
_atom_type_scat_dispersion_real
_atom_type_scat_dispersion_imag
_atom_type_scat_source
C C 0.0033 0.0016 'International Tables Vol C Tables 4.2.6.8 and 6.1.1.4'
H H 0.0000 0.0000 'International Tables Vol C Tables 4.2.6.8 and 6.1.1.4'
N N 0.0061 0.0033 'International Tables Vol C Tables 4.2.6.8 and 6.1.1.4'
O O 0.0106 0.0060 'International Tables Vol C Tables 4.2.6.8 and 6.1.1.4'
S S 0.1246 0.1234 'International Tables Vol C Tables 4.2.6.8 and 6.1.1.4'

loop_
_geom_angle_atom_site_label_1
_geom_angle_atom_site_label_2
_geom_angle_atom_site_label_3
_geom_angle
O15 S18 O16 112.73(6)
O15 S18 O17 113.34(7)
O15 S18 C19 106.55(7)
O16 S18 O17 111.99(6)
O16 S18 C19 105.71(7)
O17 S18 C19 105.81(7)
C1 O2 C3 115.25(12)
H5A N5 C3 118.8
H5A N5 C6 118.8
C3 N5 C6 122.30(13)
H7A N7 C6 125.9
H7A N7 C8 125.9
C6 N7 C8 108.22(12)
H14A N14 C6 125.8
H14A N14 C13 125.8
C6 N14 C13 108.44(13)
O2 C1 H1A 109.5
O2 C1 H1B 109.5
O2 C1 H1C 109.5
H1A C1 H1B 109.5
H1A C1 H1C 109.5
H1B C1 H1C 109.5
O2 C3 O4 126.17(15)
O2 C3 N5 109.21(12)
O4 C3 N5 124.62(15)
N5 C6 N7 122.91(13)
N5 C6 N14 126.83(14)
N7 C6 N14 110.26(13)
N7 C8 C9 131.66(15)
N7 C8 C13 106.76(14)
C9 C8 C13 121.53(15)
C8 C9 H9A 121.6
C8 C9 C10 116.71(15)
H9A C9 C10 121.6
C9 C10 H10A 119.3
C9 C10 C11 121.41(16)
H10A C10 C11 119.3
C10 C11 H11A 119.0
C10 C11 C12 122.02(16)
H11A C11 C12 119.0
C11 C12 H12A 121.7
C11 C12 C13 116.51(15)
H12A C12 C13 121.7
N14 C13 C8 106.31(14)
N14 C13 C12 131.91(15)
C8 C13 C12 121.78(15)
S18 C19 C20 119.81(12)
S18 C19 C24 120.08(12)
C20 C19 C24 120.05(15)
C19 C20 H20A 120.3
C19 C20 C21 119.34(16)
H20A C20 C21 120.3
C20 C21 H21A 119.6
C20 C21 C22 120.73(16)
H21A C21 C22 119.6
C21 C22 H22A 120.1
C21 C22 C23 119.82(16)
H22A C22 C23 120.1
C22 C23 H23A 120.0
C22 C23 C24 120.00(16)
H23A C23 C24 120.0
C19 C24 C23 120.00(15)
C19 C24 H24A 120.0
C23 C24 H24A 120.0

loop_
_geom_bond_atom_site_label_1
_geom_bond_atom_site_label_2
_geom_bond_distance
S18 O15 1.4488(11)
S18 O16 1.4597(11)
S18 O17 1.4617(12)
S18 C19 1.7726(16)
O2 C1 1.4540(19)
O2 C3 1.3319(18)
O4 C3 1.2005(18)
N5 H5A 0.8800
N5 C3 1.379(2)
N5 C6 1.354(2)
N7 H7A 0.8800
N7 C6 1.3355(19)
N7 C8 1.391(2)
N14 H14A 0.8800
N14 C6 1.3322(19)
N14 C13 1.3942(19)
C1 H1A 0.9800
C1 H1B 0.9800
C1 H1C 0.9800
C8 C9 1.384(2)
C8 C13 1.396(2)
C9 H9A 0.9500
C9 C10 1.385(2)
C10 H10A 0.9500
C10 C11 1.396(2)
C11 H11A 0.9500
C11 C12 1.378(2)
C12 H12A 0.9500
C12 C13 1.384(2)
C19 C20 1.392(2)
C19 C24 1.386(2)
C20 H20A 0.9500
C20 C21 1.384(2)
C21 H21A 0.9500
C21 C22 1.380(2)
C22 H22A 0.9500
C22 C23 1.385(2)
C23 H23A 0.9500
C23 C24 1.385(2)
C24 H24A 0.9500

loop_
_geom_hbond_atom_site_label_D
_geom_hbond_atom_site_label_H
_geom_hbond_atom_site_label_A
_geom_hbond_site_symmetry_A
_geom_hbond_distance_DH
_geom_hbond_distance_HA
_geom_hbond_distance_DA
_geom_hbond_angle_DHA
N14 H14A O15 . 0.88 2.01 2.7971(16) 148.1
N5 H5A O16 1_545 0.88 1.91 2.7716(16) 166.8
N7 H7A O17 1_545 0.88 1.91 2.7894(16) 171

loop_
_geom_torsion_atom_site_label_1
_geom_torsion_atom_site_label_2
_geom_torsion_atom_site_label_3
_geom_torsion_atom_site_label_4
_geom_torsion
C1 O2 C3 O4 0.2(2)
C1 O2 C3 N5 -179.04(12)
C6 N5 C3 O2 -179.55(13)
C6 N5 C3 O4 1.2(2)
C13 N14 C6 N5 -179.48(14)
C13 N14 C6 N7 -0.60(17)
C8 N7 C6 N5 178.95(14)
C8 N7 C6 N14 0.01(17)
C3 N5 C6 N7 -169.40(14)
C3 N5 C6 N14 9.3(2)
C6 N7 C8 C9 -176.88(16)
C6 N7 C8 C13 0.57(16)
N7 C8 C9 C10 178.95(15)
C13 C8 C9 C10 1.8(2)
C8 C9 C10 C11 0.0(2)
C9 C10 C11 C12 -1.5(3)
C10 C11 C12 C13 1.1(2)
C11 C12 C13 N14 -178.12(15)
C11 C12 C13 C8 0.8(2)
C6 N14 C13 C8 0.93(17)
C6 N14 C13 C12 179.97(17)
N7 C8 C13 N14 -0.91(16)
N7 C8 C13 C12 179.93(14)
C9 C8 C13 N14 176.86(14)
C9 C8 C13 C12 -2.3(2)
O15 S18 C19 C20 51.28(14)
O15 S18 C19 C24 -131.32(13)
O16 S18 C19 C20 -68.87(14)
O16 S18 C19 C24 108.53(13)
O17 S18 C19 C20 172.19(12)
O17 S18 C19 C24 -10.41(15)
S18 C19 C20 C21 175.01(12)
C24 C19 C20 C21 -2.4(2)
C19 C20 C21 C22 0.7(2)
C20 C21 C22 C23 1.7(3)
C21 C22 C23 C24 -2.5(2)
C22 C23 C24 C19 0.8(2)
S18 C19 C24 C23 -175.77(12)
C20 C19 C24 C23 1.6(2)

loop_
_cod_related_entry_id
_cod_related_entry_database
_cod_related_entry_code
1 ChemSpider 21127147
